data_7028829
loop_
_publ_author_name
'Dey, Soumyajit'
'Rath, Sankar Prasad'

_publ_section_title
;
 Syn-anti conformational switching in an ethane-bridged Co(II)bisporphyrin
 induced by external stimuli: effects of inter-macrocyclic interactions,
 axial ligation and chemical and electrochemical oxidations.
;
_journal_issue 5
_journal_name_full 'Dalton transactions (Cambridge, England : 2003)'
_journal_page_first 2301
_journal_page_last 2314
_journal_paper_doi 10.1039/c3dt52784k
_journal_volume 43
_journal_year 2014
_chemical_formula_sum 'C98 H114 Cl14 Co2 N18'
_chemical_formula_weight 2158.23
_chemical_name_systematic
; 
 ? 
;
_space_group_IT_number 14
_symmetry_cell_setting monoclinic
_symmetry_space_group_name_Hall '-P 2ybc'
_symmetry_space_group_name_H-M 'P 1 21/c 1'
_atom_sites_solution_hydrogens geom
_atom_sites_solution_primary direct
_atom_sites_solution_secondary difmap
_audit_creation_method SHELXL-97
_cell_angle_alpha 90.00
_cell_angle_beta 110.454(2)
_cell_angle_gamma 90.00
_cell_formula_units_Z 2
_cell_length_a 22.991(3)
_cell_length_b 13.454(2)
_cell_length_c 18.836(3)
_cell_measurement_reflns_used 999
_cell_measurement_temperature 100(2)
_cell_measurement_theta_max 27.4
_cell_measurement_theta_min 2.5
_cell_volume 5459.0(14)
_computing_cell_refinement 'Bruker SAINT'
_computing_data_collection 'Bruker APEX'
_computing_data_reduction 'Bruker SAINT'
_computing_molecular_graphics 'SHELXL 5.1, XP (Sheldrick, 1994)'
_computing_publication_material SHELXS-97
_computing_structure_refinement 'SHELXL-97 (Sheldrick, 2008)'
_computing_structure_solution 'SHELXS-97 (Sheldrick, 2008)'
_diffrn_ambient_temperature 100(2)
_diffrn_measured_fraction_theta_full 0.993
_diffrn_measured_fraction_theta_max 0.993
_diffrn_measurement_device_type 'Bruker SMART APEX'
_diffrn_measurement_method \w
_diffrn_radiation_monochromator graphite
_diffrn_radiation_source 'fine-focus sealed tube'
_diffrn_radiation_type MoK\a
_diffrn_radiation_wavelength 0.71073
_diffrn_reflns_av_R_equivalents 0.0000
_diffrn_reflns_av_unetI/netI 0.0799
_diffrn_reflns_limit_h_max 26
_diffrn_reflns_limit_h_min -27
_diffrn_reflns_limit_k_max 16
_diffrn_reflns_limit_k_min 0
_diffrn_reflns_limit_l_max 22
_diffrn_reflns_limit_l_min 0
_diffrn_reflns_number 10101
_diffrn_reflns_theta_full 25.50
_diffrn_reflns_theta_max 25.50
_diffrn_reflns_theta_min 2.30
_diffrn_standards_number 0
_exptl_absorpt_coefficient_mu 0.698
_exptl_absorpt_correction_T_max 0.9593
_exptl_absorpt_correction_T_min 0.9210
_exptl_absorpt_correction_type multi-scan
_exptl_absorpt_process_details 'SADABS 2.05 (Sheldrick, 2002)'
_exptl_crystal_colour 'dark brown'
_exptl_crystal_density_diffrn 1.313
_exptl_crystal_density_method 'not measured'
_exptl_crystal_description block
_exptl_crystal_F_000 2240
_exptl_crystal_size_max 0.15
_exptl_crystal_size_mid 0.10
_exptl_crystal_size_min 0.06
_refine_diff_density_max 1.122
_refine_diff_density_min -0.537
_refine_diff_density_rms 0.113
_refine_ls_extinction_method none
_refine_ls_goodness_of_fit_ref 1.030
_refine_ls_hydrogen_treatment constr
_refine_ls_matrix_type full
_refine_ls_number_parameters 627
_refine_ls_number_reflns 10101
_refine_ls_number_restraints 12
_refine_ls_restrained_S_all 1.033
_refine_ls_R_factor_all 0.1144
_refine_ls_R_factor_gt 0.0758
_refine_ls_shift/su_max 0.000
_refine_ls_shift/su_mean 0.000
_refine_ls_structure_factor_coef Fsqd
_refine_ls_weighting_details 'calc w=1/[\s^2^(Fo^2^)+(0.1165P)^2^+5.7179P] where P=(Fo^2^+2Fc^2^)/3'
_refine_ls_weighting_scheme calc
_refine_ls_wR_factor_gt 0.1897
_refine_ls_wR_factor_ref 0.2163
_reflns_number_gt 6850
_reflns_number_total 10101
_reflns_threshold_expression >2sigma(I)
_cod_data_source_file c3dt52784k.txt
_cod_data_source_block 16decc
_cod_depositor_comments
;
The following automatic conversions were performed:

'_symmetry_cell_setting' value 'Monoclinic' changed to 'monoclinic'
according to
/usr/data/users/saulius/automatic-downloads/current/RSC/lib/dictionaries/cif_core.dic
dictionary named 'cif_core.dic' version 2.4.2 from 2011-04-26.

Automatic conversion script
Id: cif_fix_values 2281 2013-09-26 08:29:07Z andrius 
;
_cod_original_cell_volume 5459.4(14)
_cod_original_sg_symbol_H-M P2(1)/c
_cod_database_code 7028829

loop_
_symmetry_equiv_pos_as_xyz
'x, y, z'
'-x, y+1/2, -z+1/2'
'-x, -y, -z'
'x, -y-1/2, z-1/2'

loop_
_atom_site_label
_atom_site_type_symbol
_atom_site_fract_x
_atom_site_fract_y
_atom_site_fract_z
_atom_site_U_iso_or_equiv
_atom_site_adp_type
_atom_site_occupancy
_atom_site_symmetry_multiplicity
_atom_site_calc_flag
_atom_site_refinement_flags
Co1 Co 0.28841(3) 0.10096(5) 0.33126(4) 0.02237(19) Uani 1 1 d .
N1 N 0.35318(18) 0.0293(3) 0.3087(2) 0.0249(9) Uani 1 1 d .
N2 N 0.22499(18) 0.0209(3) 0.2574(2) 0.0232(9) Uani 1 1 d .
N3 N 0.22294(18) 0.1747(3) 0.3513(2) 0.0239(9) Uani 1 1 d .
N4 N 0.35231(18) 0.1803(3) 0.4054(2) 0.0235(9) Uani 1 1 d .
N5 N 0.28648(18) 0.1980(3) 0.2527(2) 0.0255(9) Uani 1 1 d .
N6 N 0.2852(2) 0.3315(3) 0.1382(3) 0.0377(11) Uani 1 1 d .
N7 N 0.29132(18) 0.0066(3) 0.4112(2) 0.0232(9) Uani 1 1 d .
N8 N 0.2980(2) -0.1271(3) 0.5271(2) 0.0338(10) Uani 1 1 d .
C1 C 0.4156(2) 0.0221(4) 0.3522(3) 0.0276(11) Uani 1 1 d .
C2 C 0.4466(2) -0.0404(4) 0.3134(3) 0.0331(12) Uani 1 1 d .
C3 C 0.4033(2) -0.0638(4) 0.2445(3) 0.0315(12) Uani 1 1 d .
C4 C 0.3454(2) -0.0241(4) 0.2439(3) 0.0280(11) Uani 1 1 d .
C5 C 0.2884(2) -0.0506(4) 0.1901(3) 0.0281(11) Uani 1 1 d .
H5A H 0.2879 -0.0796 0.1439 0.034 Uiso 1 1 calc R
C6 C 0.2325(2) -0.0366(4) 0.2009(3) 0.0264(11) Uani 1 1 d .
C7 C 0.1746(2) -0.0851(4) 0.1575(3) 0.0295(11) Uani 1 1 d .
C8 C 0.1330(2) -0.0585(4) 0.1894(3) 0.0276(11) Uani 1 1 d .
C9 C 0.1640(2) 0.0107(3) 0.2500(3) 0.0240(10) Uani 1 1 d .
C10 C 0.1347(2) 0.0666(4) 0.2893(3) 0.0271(11) Uani 1 1 d .
H10A H 0.0941 0.0479 0.2863 0.032 Uiso 1 1 calc R
C11 C 0.1618(2) 0.1481(4) 0.3326(3) 0.0286(11) Uani 1 1 d .
C12 C 0.1288(2) 0.2245(4) 0.3573(3) 0.0348(13) Uani 1 1 d .
C13 C 0.1698(2) 0.2986(4) 0.3881(3) 0.0309(12) Uani 1 1 d .
C14 C 0.2289(2) 0.2654(4) 0.3871(3) 0.0261(11) Uani 1 1 d .
C15 C 0.2854(2) 0.3113(4) 0.4236(3) 0.0289(11) Uani 1 1 d .
H15A H 0.2847 0.3772 0.4415 0.035 Uiso 1 1 calc R
C16 C 0.3423(2) 0.2685(4) 0.4360(3) 0.0256(11) Uani 1 1 d .
C17 C 0.4005(2) 0.3046(4) 0.4887(3) 0.0295(11) Uani 1 1 d .
C18 C 0.4441(2) 0.2358(4) 0.4921(3) 0.0306(12) Uani 1 1 d .
C19 C 0.4145(2) 0.1568(4) 0.4391(3) 0.0271(11) Uani 1 1 d .
C20 C 0.4431(2) 0.0747(4) 0.4196(3) 0.0295(12) Uani 1 1 d .
C21 C 0.5144(3) -0.0653(4) 0.3345(4) 0.0427(15) Uani 1 1 d .
H21A H 0.5188 -0.1235 0.3046 0.051 Uiso 1 1 calc R
H21B H 0.5314 -0.0838 0.3888 0.051 Uiso 1 1 calc R
C22 C 0.5521(2) 0.0213(4) 0.3205(3) 0.0343(12) Uani 1 1 d .
H22A H 0.5956 0.0012 0.3340 0.052 Uiso 1 1 calc R
H22B H 0.5493 0.0782 0.3515 0.052 Uiso 1 1 calc R
H22C H 0.5355 0.0399 0.2668 0.052 Uiso 1 1 calc R
C23 C 0.4112(3) -0.1217(4) 0.1802(4) 0.0399(14) Uani 1 1 d .
H23A H 0.4535 -0.1100 0.1793 0.048 Uiso 1 1 calc R
H23B H 0.3811 -0.0970 0.1317 0.048 Uiso 1 1 calc R
C24 C 0.4015(4) -0.2335(4) 0.1864(4) 0.0574(18) Uani 1 1 d .
H24A H 0.4064 -0.2675 0.1429 0.086 Uiso 1 1 calc R
H24B H 0.3597 -0.2456 0.1871 0.086 Uiso 1 1 calc R
H24C H 0.4323 -0.2589 0.2333 0.086 Uiso 1 1 calc R
C25 C 0.1681(3) -0.1582(4) 0.0946(3) 0.0360(13) Uani 1 1 d .
H25A H 0.1940 -0.1359 0.0653 0.043 Uiso 1 1 calc R
H25B H 0.1244 -0.1592 0.0599 0.043 Uiso 1 1 calc R
C26 C 0.1874(4) -0.2628(5) 0.1238(4) 0.0593(19) Uani 1 1 d .
H26A H 0.1827 -0.3073 0.0810 0.089 Uiso 1 1 calc R
H26B H 0.1611 -0.2861 0.1516 0.089 Uiso 1 1 calc R
H26C H 0.2309 -0.2625 0.1577 0.089 Uiso 1 1 calc R
C27 C 0.0660(2) -0.0873(4) 0.1651(3) 0.0382(13) Uani 1 1 d .
H27A H 0.0525 -0.0861 0.2095 0.046 Uiso 1 1 calc R
H27B H 0.0610 -0.1561 0.1451 0.046 Uiso 1 1 calc R
C28 C 0.0257(3) -0.0184(6) 0.1051(4) 0.064(2) Uani 1 1 d .
H28A H -0.0177 -0.0396 0.0903 0.096 Uiso 1 1 calc R
H28B H 0.0387 -0.0201 0.0608 0.096 Uiso 1 1 calc R
H28C H 0.0298 0.0495 0.1252 0.096 Uiso 1 1 calc R
C29 C 0.0615(3) 0.2193(5) 0.3496(4) 0.0498(17) Uani 1 1 d .
H29A H 0.0457 0.2876 0.3500 0.060 Uiso 1 1 calc R
H29B H 0.0376 0.1890 0.3001 0.060 Uiso 1 1 calc R
C30 C 0.0509(4) 0.1609(9) 0.4108(6) 0.105(3) Uani 1 1 d .
H30A H 0.0062 0.1535 0.3997 0.158 Uiso 1 1 calc R
H30B H 0.0697 0.1955 0.4592 0.158 Uiso 1 1 calc R
H30C H 0.0699 0.0950 0.4138 0.158 Uiso 1 1 calc R
C31 C 0.1582(3) 0.3969(4) 0.4186(3) 0.0355(13) Uani 1 1 d .
H31A H 0.1156 0.4192 0.3888 0.043 Uiso 1 1 calc R
H31B H 0.1874 0.4466 0.4114 0.043 Uiso 1 1 calc R
C32 C 0.1656(3) 0.3940(5) 0.5025(4) 0.0529(17) Uani 1 1 d .
H32A H 0.1575 0.4601 0.5187 0.079 Uiso 1 1 calc R
H32B H 0.2080 0.3737 0.5326 0.079 Uiso 1 1 calc R
H32C H 0.1361 0.3462 0.5100 0.079 Uiso 1 1 calc R
C33 C 0.4078(3) 0.3966(4) 0.5358(3) 0.0354(13) Uani 1 1 d .
H33A H 0.3741 0.4439 0.5100 0.042 Uiso 1 1 calc R
H33B H 0.4479 0.4288 0.5415 0.042 Uiso 1 1 calc R
C34 C 0.4057(3) 0.3715(5) 0.6133(3) 0.0498(16) Uani 1 1 d .
H34A H 0.4201 0.4288 0.6471 0.075 Uiso 1 1 calc R
H34B H 0.4327 0.3143 0.6342 0.075 Uiso 1 1 calc R
H34C H 0.3630 0.3552 0.6088 0.075 Uiso 1 1 calc R
C35 C 0.5122(2) 0.2556(5) 0.5344(3) 0.0430(15) Uani 1 1 d .
H35A H 0.5320 0.1944 0.5612 0.052 Uiso 1 1 calc R
H35B H 0.5164 0.3077 0.5730 0.052 Uiso 1 1 calc R
C36 C 0.5459(3) 0.2890(4) 0.4820(3) 0.0377(13) Uani 1 1 d .
H36A H 0.5893 0.3034 0.5119 0.057 Uiso 1 1 calc R
H36B H 0.5260 0.3489 0.4547 0.057 Uiso 1 1 calc R
H36C H 0.5440 0.2360 0.4456 0.057 Uiso 1 1 calc R
C37 C 0.5041(2) 0.0380(4) 0.4753(3) 0.0366(13) Uani 1 1 d .
H37A H 0.5297 0.0113 0.4470 0.044 Uiso 1 1 calc R
H37B H 0.5268 0.0947 0.5062 0.044 Uiso 1 1 calc R
C38 C 0.2333(2) 0.2259(4) 0.1988(3) 0.0325(12) Uani 1 1 d .
H38A H 0.1949 0.2001 0.1991 0.039 Uiso 1 1 calc R
C39 C 0.2340(3) 0.2916(4) 0.1432(3) 0.0404(14) Uani 1 1 d .
H39A H 0.1953 0.3095 0.1060 0.048 Uiso 1 1 calc R
C40 C 0.3373(3) 0.3047(4) 0.1934(3) 0.0364(13) Uani 1 1 d .
H40A H 0.3753 0.3333 0.1942 0.044 Uiso 1 1 calc R
C41 C 0.3390(2) 0.2375(4) 0.2494(3) 0.0290(11) Uani 1 1 d .
H41A H 0.3777 0.2191 0.2860 0.035 Uiso 1 1 calc R
C42 C 0.2977(2) -0.0909(3) 0.4030(3) 0.0253(11) Uani 1 1 d .
H42A H 0.3002 -0.1154 0.3569 0.030 Uiso 1 1 calc R
C43 C 0.3009(2) -0.1571(4) 0.4608(3) 0.0297(11) Uani 1 1 d .
H43A H 0.3051 -0.2260 0.4529 0.036 Uiso 1 1 calc R
C44 C 0.2914(2) -0.0294(4) 0.5336(3) 0.0307(12) Uani 1 1 d .
H44A H 0.2886 -0.0046 0.5795 0.037 Uiso 1 1 calc R
C45 C 0.2883(2) 0.0373(4) 0.4771(3) 0.0274(11) Uani 1 1 d .
H45A H 0.2839 0.1062 0.4852 0.033 Uiso 1 1 calc R
Cl1 Cl 0.26842(9) -0.50210(14) 0.27101(11) 0.0657(5) Uani 1 1 d .
C1S C 0.3292(3) -0.4428(4) 0.3416(3) 0.0405(14) Uani 1 1 d .
H1SA H 0.3199 -0.4438 0.3897 0.049 Uiso 1 1 calc R
Cl2 Cl 0.33634(8) -0.31847(11) 0.31744(9) 0.0508(4) Uani 1 1 d .
Cl3 Cl 0.39983(8) -0.50649(12) 0.35737(9) 0.0508(4) Uani 1 1 d .
C2S C 0.1548(3) -0.2276(5) -0.1086(4) 0.0486(16) Uani 1 1 d .
H2SA H 0.1919 -0.1998 -0.0678 0.058 Uiso 1 1 calc R
Cl4 Cl 0.14062(9) -0.34962(13) -0.08322(11) 0.0659(5) Uani 1 1 d .
Cl5 Cl 0.17017(9) -0.23407(15) -0.19307(9) 0.0629(5) Uani 1 1 d .
Cl6 Cl 0.08990(8) -0.15113(12) -0.11900(10) 0.0532(4) Uani 1 1 d .
Cl Cl 0.28045(6) -0.41286(8) 0.48840(7) 0.0281(3) Uani 1 1 d .
N2S N 0.0921(5) 0.1338(15) -0.3680(8) 0.109(7) Uani 0.50 1 d P
N1S N 0.0364(4) 0.0437(7) -0.2806(5) 0.033(2) Uani 0.50 1 d P
C3S C 0.0202(6) 0.1315(12) -0.3135(7) 0.057(4) Uani 0.50 1 d P
H3SA H -0.0133 0.1660 -0.3062 0.068 Uiso 0.50 1 calc PR
C4S C 0.0500(6) 0.1755(10) -0.3580(8) 0.053(3) Uani 0.50 1 d PU
H4SA H 0.0368 0.2386 -0.3805 0.064 Uiso 0.50 1 calc PR
C5S C 0.1101(6) 0.0370(12) -0.3386(8) 0.062(4) Uani 0.50 1 d PU
H5SA H 0.1398 -0.0021 -0.3508 0.074 Uiso 0.50 1 calc PR
C6S C 0.0798(7) 0.0047(10) -0.2901(8) 0.067(5) Uani 0.50 1 d P
H6SA H 0.0952 -0.0541 -0.2619 0.080 Uiso 0.50 1 calc PR

loop_
_atom_site_aniso_label
_atom_site_aniso_U_11
_atom_site_aniso_U_22
_atom_site_aniso_U_33
_atom_site_aniso_U_23
_atom_site_aniso_U_13
_atom_site_aniso_U_12
Co1 0.0254(4) 0.0152(3) 0.0263(4) 0.0028(3) 0.0087(3) 0.0009(3)
N1 0.028(2) 0.019(2) 0.029(2) 0.0055(17) 0.0105(18) 0.0030(17)
N2 0.027(2) 0.017(2) 0.026(2) 0.0028(17) 0.0103(18) 0.0016(17)
N3 0.024(2) 0.015(2) 0.029(2) 0.0022(17) 0.0052(17) 0.0008(16)
N4 0.026(2) 0.016(2) 0.026(2) 0.0075(17) 0.0054(17) -0.0004(16)
N5 0.026(2) 0.019(2) 0.032(2) 0.0010(18) 0.0099(18) 0.0004(17)
N6 0.047(3) 0.027(2) 0.040(3) 0.008(2) 0.016(2) 0.001(2)
N7 0.024(2) 0.017(2) 0.028(2) -0.0004(17) 0.0093(18) -0.0027(16)
N8 0.045(3) 0.025(2) 0.033(3) 0.0027(19) 0.015(2) -0.003(2)
C1 0.028(3) 0.018(2) 0.037(3) 0.013(2) 0.011(2) 0.004(2)
C2 0.031(3) 0.018(3) 0.053(4) 0.009(2) 0.018(3) 0.003(2)
C3 0.037(3) 0.016(2) 0.049(3) 0.008(2) 0.025(3) 0.004(2)
C4 0.036(3) 0.018(2) 0.033(3) 0.008(2) 0.016(2) 0.003(2)
C5 0.041(3) 0.019(3) 0.027(3) 0.003(2) 0.016(2) 0.001(2)
C6 0.032(3) 0.021(3) 0.025(3) 0.003(2) 0.008(2) 0.000(2)
C7 0.037(3) 0.024(3) 0.025(3) 0.005(2) 0.008(2) -0.002(2)
C8 0.033(3) 0.023(3) 0.025(3) 0.001(2) 0.008(2) 0.000(2)
C9 0.034(3) 0.013(2) 0.027(3) 0.0047(19) 0.012(2) 0.001(2)
C10 0.028(3) 0.018(2) 0.036(3) 0.001(2) 0.012(2) -0.006(2)
C11 0.026(3) 0.022(3) 0.037(3) -0.001(2) 0.010(2) 0.003(2)
C12 0.032(3) 0.029(3) 0.045(3) -0.007(2) 0.015(3) 0.002(2)
C13 0.036(3) 0.020(3) 0.036(3) 0.000(2) 0.011(2) 0.004(2)
C14 0.029(3) 0.019(2) 0.029(3) 0.000(2) 0.008(2) 0.002(2)
C15 0.037(3) 0.015(2) 0.034(3) 0.005(2) 0.012(2) -0.002(2)
C16 0.028(3) 0.021(3) 0.028(3) 0.001(2) 0.011(2) -0.007(2)
C17 0.033(3) 0.033(3) 0.025(3) 0.002(2) 0.013(2) -0.008(2)
C18 0.029(3) 0.043(3) 0.021(3) 0.002(2) 0.010(2) -0.007(2)
C19 0.028(3) 0.029(3) 0.025(3) 0.010(2) 0.010(2) 0.001(2)
C20 0.023(3) 0.032(3) 0.032(3) 0.015(2) 0.008(2) 0.000(2)
C21 0.034(3) 0.026(3) 0.069(4) 0.005(3) 0.019(3) 0.005(2)
C22 0.033(3) 0.031(3) 0.043(3) -0.005(2) 0.018(3) -0.001(2)
C23 0.043(3) 0.028(3) 0.061(4) 0.000(3) 0.033(3) 0.005(2)
C24 0.088(5) 0.027(3) 0.071(5) -0.004(3) 0.045(4) 0.001(3)
C25 0.047(3) 0.035(3) 0.027(3) -0.008(2) 0.013(3) -0.008(3)
C26 0.096(6) 0.034(4) 0.059(4) -0.011(3) 0.041(4) -0.003(4)
C27 0.033(3) 0.037(3) 0.042(3) -0.011(3) 0.011(3) -0.012(2)
C28 0.034(4) 0.084(6) 0.062(5) 0.016(4) 0.002(3) -0.009(3)
C29 0.032(3) 0.042(4) 0.080(5) -0.026(3) 0.026(3) -0.003(3)
C30 0.067(6) 0.135(9) 0.137(9) -0.014(7) 0.066(6) -0.024(6)
C31 0.036(3) 0.018(3) 0.052(3) -0.005(2) 0.014(3) 0.002(2)
C32 0.072(5) 0.037(4) 0.059(4) -0.012(3) 0.034(4) 0.001(3)
C33 0.039(3) 0.030(3) 0.032(3) 0.004(2) 0.006(2) -0.008(2)
C34 0.084(5) 0.033(3) 0.033(3) -0.004(3) 0.020(3) 0.001(3)
C35 0.029(3) 0.066(4) 0.032(3) -0.005(3) 0.008(2) -0.005(3)
C36 0.035(3) 0.027(3) 0.053(4) 0.001(3) 0.016(3) -0.005(2)
C37 0.031(3) 0.038(3) 0.038(3) 0.017(3) 0.008(2) 0.007(2)
C38 0.030(3) 0.027(3) 0.036(3) 0.007(2) 0.006(2) 0.000(2)
C39 0.045(4) 0.032(3) 0.035(3) 0.010(3) 0.003(3) 0.006(3)
C40 0.044(3) 0.027(3) 0.043(3) 0.006(2) 0.022(3) -0.001(2)
C41 0.034(3) 0.020(3) 0.037(3) 0.005(2) 0.016(2) 0.000(2)
C42 0.027(3) 0.017(2) 0.030(3) 0.001(2) 0.008(2) -0.003(2)
C43 0.036(3) 0.017(3) 0.034(3) -0.001(2) 0.011(2) -0.002(2)
C44 0.041(3) 0.023(3) 0.027(3) 0.001(2) 0.010(2) -0.002(2)
C45 0.032(3) 0.018(2) 0.032(3) -0.002(2) 0.010(2) -0.002(2)
Cl1 0.0669(12) 0.0487(10) 0.0702(12) -0.0189(9) 0.0099(9) -0.0070(8)
C1S 0.049(4) 0.035(3) 0.041(3) -0.001(3) 0.019(3) -0.002(3)
Cl2 0.0655(10) 0.0359(8) 0.0515(9) 0.0048(7) 0.0213(8) -0.0022(7)
Cl3 0.0591(10) 0.0491(9) 0.0494(9) 0.0066(7) 0.0256(8) 0.0095(8)
C2S 0.056(4) 0.046(4) 0.046(4) -0.008(3) 0.020(3) -0.005(3)
Cl4 0.0695(12) 0.0443(10) 0.0797(13) 0.0061(9) 0.0207(10) -0.0025(8)
Cl5 0.0767(12) 0.0674(12) 0.0447(9) -0.0062(8) 0.0214(9) 0.0089(9)
Cl6 0.0561(10) 0.0406(9) 0.0626(10) -0.0064(8) 0.0205(8) -0.0015(7)
Cl 0.0407(7) 0.0146(6) 0.0325(7) 0.0024(5) 0.0171(6) -0.0011(5)
N2S 0.027(6) 0.205(19) 0.086(10) 0.068(11) 0.007(6) -0.050(9)
N1S 0.033(5) 0.034(5) 0.039(5) 0.017(4) 0.020(4) 0.010(4)
C3S 0.052(8) 0.079(11) 0.040(7) -0.007(7) 0.016(6) 0.021(7)
C4S 0.045(5) 0.050(5) 0.067(5) 0.004(4) 0.024(4) 0.022(4)
C5S 0.047(5) 0.061(5) 0.070(5) 0.019(4) 0.012(4) 0.008(4)
C6S 0.077(11) 0.041(8) 0.057(9) 0.042(7) -0.008(8) -0.006(7)

loop_
_atom_type_symbol
_atom_type_description
_atom_type_scat_dispersion_real
_atom_type_scat_dispersion_imag
_atom_type_scat_source
C C 0.0033 0.0016 'International Tables Vol C Tables 4.2.6.8 and 6.1.1.4'
H H 0.0000 0.0000 'International Tables Vol C Tables 4.2.6.8 and 6.1.1.4'
N N 0.0061 0.0033 'International Tables Vol C Tables 4.2.6.8 and 6.1.1.4'
Co Co 0.3494 0.9721 'International Tables Vol C Tables 4.2.6.8 and 6.1.1.4'
Cl Cl 0.1484 0.1585 'International Tables Vol C Tables 4.2.6.8 and 6.1.1.4'

loop_
_geom_angle_atom_site_label_1
_geom_angle_atom_site_label_2
_geom_angle_atom_site_label_3
_geom_angle
_geom_angle_site_symmetry_1
N1 Co1 N3 178.45(17) .
N1 Co1 N2 90.54(17) .
N3 Co1 N2 89.08(16) .
N1 Co1 N4 89.15(17) .
N3 Co1 N4 91.24(16) .
N2 Co1 N4 179.58(17) .
N1 Co1 N7 91.38(16) .
N3 Co1 N7 90.12(16) .
N2 Co1 N7 90.37(16) .
N4 Co1 N7 89.36(16) .
N1 Co1 N5 88.96(16) .
N3 Co1 N5 89.55(16) .
N2 Co1 N5 90.88(16) .
N4 Co1 N5 89.39(16) .
N7 Co1 N5 178.70(17) .
C4 N1 C1 106.0(4) .
C4 N1 Co1 125.7(3) .
C1 N1 Co1 128.3(3) .
C9 N2 C6 105.4(4) .
C9 N2 Co1 127.9(3) .
C6 N2 Co1 126.7(3) .
C11 N3 C14 105.9(4) .
C11 N3 Co1 127.5(3) .
C14 N3 Co1 126.5(3) .
C16 N4 C19 107.6(4) .
C16 N4 Co1 125.3(3) .
C19 N4 Co1 127.0(3) .
C41 N5 C38 116.9(4) .
C41 N5 Co1 121.0(3) .
C38 N5 Co1 122.1(3) .
C39 N6 C40 114.4(5) .
C45 N7 C42 117.1(4) .
C45 N7 Co1 121.2(3) .
C42 N7 Co1 121.7(3) .
C44 N8 C43 115.3(4) .
N1 C1 C20 123.3(4) .
N1 C1 C2 109.4(4) .
C20 C1 C2 127.2(5) .
C3 C2 C1 106.7(4) .
C3 C2 C21 122.8(5) .
C1 C2 C21 129.8(5) .
C2 C3 C4 106.8(5) .
C2 C3 C23 129.1(5) .
C4 C3 C23 124.2(5) .
N1 C4 C5 125.2(5) .
N1 C4 C3 110.9(5) .
C5 C4 C3 123.1(5) .
C6 C5 C4 123.0(5) .
N2 C6 C5 124.5(4) .
N2 C6 C7 110.5(4) .
C5 C6 C7 124.9(5) .
C8 C7 C6 106.5(4) .
C8 C7 C25 129.4(5) .
C6 C7 C25 123.8(5) .
C7 C8 C9 106.9(4) .
C7 C8 C27 127.7(5) .
C9 C8 C27 125.3(5) .
N2 C9 C10 124.3(4) .
N2 C9 C8 110.5(4) .
C10 C9 C8 124.9(5) .
C11 C10 C9 123.1(5) .
N3 C11 C10 124.7(4) .
N3 C11 C12 109.7(4) .
C10 C11 C12 125.2(5) .
C13 C12 C11 107.2(4) .
C13 C12 C29 127.9(5) .
C11 C12 C29 124.9(5) .
C12 C13 C14 106.6(4) .
C12 C13 C31 128.4(5) .
C14 C13 C31 125.0(5) .
N3 C14 C15 123.6(4) .
N3 C14 C13 110.4(4) .
C15 C14 C13 125.6(5) .
C16 C15 C14 124.8(5) .
N4 C16 C15 125.5(4) .
N4 C16 C17 109.2(4) .
C15 C16 C17 125.1(5) .
C18 C17 C16 107.2(5) .
C18 C17 C33 127.6(5) .
C16 C17 C33 124.8(5) .
C17 C18 C19 107.9(4) .
C17 C18 C35 121.3(5) .
C19 C18 C35 129.9(5) .
N4 C19 C20 124.5(5) .
N4 C19 C18 107.9(4) .
C20 C19 C18 127.4(5) .
C1 C20 C19 122.3(4) .
C1 C20 C37 118.7(5) .
C19 C20 C37 118.9(5) .
C2 C21 C22 112.4(4) .
C3 C23 C24 112.7(5) .
C7 C25 C26 112.6(5) .
C8 C27 C28 111.6(5) .
C30 C29 C12 113.1(6) .
C13 C31 C32 113.7(5) .
C17 C33 C34 110.7(4) .
C18 C35 C36 112.2(4) .
C37 C37 C20 112.4(6) 3_656
N5 C38 C39 120.4(5) .
N6 C39 C38 124.1(5) .
N6 C40 C41 123.4(5) .
N5 C41 C40 120.7(5) .
N7 C42 C43 121.1(5) .
N8 C43 C42 122.2(5) .
N8 C44 C45 123.3(5) .
N7 C45 C44 120.9(5) .
Cl1 C1S Cl2 111.1(3) .
Cl1 C1S Cl3 110.5(3) .
Cl2 C1S Cl3 109.9(3) .
Cl5 C2S Cl6 111.1(4) .
Cl5 C2S Cl4 108.3(3) .
Cl6 C2S Cl4 110.0(3) .
C4S N2S C5S 120.9(13) .
C6S N1S C3S 115.7(11) .
N1S C3S C4S 123.1(12) .
N2S C4S C3S 119.7(14) .
C6S C5S N2S 113.3(14) .
N1S C6S C5S 126.5(12) .

loop_
_geom_bond_atom_site_label_1
_geom_bond_atom_site_label_2
_geom_bond_distance
_geom_bond_site_symmetry_2
Co1 N1 1.941(4) .
Co1 N3 1.947(4) .
Co1 N2 1.950(4) .
Co1 N4 1.953(4) .
Co1 N7 1.953(4) .
Co1 N5 1.963(4) .
N1 C4 1.373(6) .
N1 C1 1.386(6) .
N2 C9 1.366(6) .
N2 C6 1.376(6) .
N3 C11 1.373(6) .
N3 C14 1.377(6) .
N4 C16 1.373(6) .
N4 C19 1.384(6) .
N5 C41 1.340(6) .
N5 C38 1.341(6) .
N6 C39 1.328(7) .
N6 C40 1.332(7) .
N7 C45 1.333(6) .
N7 C42 1.334(6) .
N8 C44 1.334(7) .
N8 C43 1.335(7) .
C1 C20 1.396(7) .
C1 C2 1.454(7) .
C2 C3 1.369(8) .
C2 C21 1.506(7) .
C3 C4 1.430(7) .
C3 C23 1.503(7) .
C4 C5 1.395(7) .
C5 C6 1.381(7) .
C6 C7 1.452(7) .
C7 C8 1.345(7) .
C7 C25 1.506(7) .
C8 C9 1.452(7) .
C8 C27 1.496(7) .
C9 C10 1.384(7) .
C10 C11 1.378(7) .
C11 C12 1.448(7) .
C12 C13 1.356(7) .
C12 C29 1.503(7) .
C13 C14 1.436(7) .
C13 C31 1.503(7) .
C14 C15 1.385(7) .
C15 C16 1.373(7) .
C16 C17 1.442(7) .
C17 C18 1.351(7) .
C17 C33 1.498(7) .
C18 C19 1.454(7) .
C18 C35 1.513(7) .
C19 C20 1.398(7) .
C20 C37 1.511(7) .
C21 C22 1.528(7) .
C23 C24 1.531(8) .
C25 C26 1.520(8) .
C27 C28 1.505(9) .
C29 C30 1.483(11) .
C31 C32 1.531(8) .
C33 C34 1.515(8) .
C35 C36 1.519(8) .
C37 C37 1.440(10) 3_656
C38 C39 1.375(7) .
C40 C41 1.379(7) .
C42 C43 1.389(7) .
C44 C45 1.373(7) .
Cl1 C1S 1.748(6) .
C1S Cl2 1.757(6) .
C1S Cl3 1.768(6) .
C2S Cl5 1.748(6) .
C2S Cl6 1.766(7) .
C2S Cl4 1.771(7) .
N2S C4S 1.19(2) .
N2S C5S 1.42(2) .
N1S C6S 1.195(18) .
N1S C3S 1.325(17) .
C3S C4S 1.39(2) .
C5S C6S 1.40(2) .
